data_4343345
loop_
_publ_author_name
'Zhang, De-Xiang'
'Liu, Juan'
'Zhang, Hai-Xia'
'Wen, Tian'
'Zhang, Jian'

_publ_section_title
;
 A Rational Strategy To Construct a Neutral Boron Imidazolate Framework
 with Encapsulated Small-Size Au-Pd Nanoparticles for Catalysis.
;
_journal_issue 13
_journal_name_full 'Inorganic chemistry'
_journal_page_first 6069
_journal_page_last 6071
_journal_paper_doi 10.1021/acs.inorgchem.5b00826
_journal_volume 54
_journal_year 2015
_chemical_formula_sum 'C13 H12 B N8 O4 Zn'
_chemical_formula_weight 420.51
_chemical_name_systematic
; 
 ? 
;
_space_group_IT_number 2
_symmetry_cell_setting triclinic
_symmetry_space_group_name_Hall '-P 1'
_symmetry_space_group_name_H-M 'P -1'
_atom_sites_solution_hydrogens geom
_atom_sites_solution_primary direct
_atom_sites_solution_secondary difmap
_audit_creation_method SHELXL-97
_cell_angle_alpha 99.986(3)
_cell_angle_beta 110.233(4)
_cell_angle_gamma 97.819(4)
_cell_formula_units_Z 2
_cell_length_a 8.8649(4)
_cell_length_b 10.5565(4)
_cell_length_c 10.6310(5)
_cell_measurement_temperature 293(2)
_cell_volume 898.42(8)
_computing_structure_refinement 'SHELXL-97 (Sheldrick, 1997)'
_computing_structure_solution 'SHELXS-97 (Sheldrick, 1990)'
_diffrn_ambient_temperature 293(2)
_diffrn_detector_area_resol_mean 10.3503
_diffrn_measured_fraction_theta_full 0.960
_diffrn_measured_fraction_theta_max 0.960
_diffrn_measurement_device_type 'SuperNova, Dual, Cu at zero, Atlas'
_diffrn_measurement_method '\w scans'
_diffrn_radiation_monochromator graphite
_diffrn_radiation_source 'fine-focus sealed tube'
_diffrn_radiation_type CuK\a
_diffrn_radiation_wavelength 1.54178
_diffrn_reflns_av_R_equivalents 0.0232
_diffrn_reflns_av_sigmaI/netI 0.0191
_diffrn_reflns_limit_h_max 10
_diffrn_reflns_limit_h_min -10
_diffrn_reflns_limit_k_max 12
_diffrn_reflns_limit_k_min -8
_diffrn_reflns_limit_l_max 12
_diffrn_reflns_limit_l_min -13
_diffrn_reflns_number 5771
_diffrn_reflns_theta_full 74.33
_diffrn_reflns_theta_max 74.33
_diffrn_reflns_theta_min 4.56
_diffrn_standards_decay_% none
_diffrn_standards_interval_count none
_diffrn_standards_interval_time none
_diffrn_standards_number none
_exptl_absorpt_coefficient_mu 2.250
_exptl_absorpt_correction_T_max 0.874
_exptl_absorpt_correction_T_min 0.763
_exptl_absorpt_correction_type multi-scan
_exptl_crystal_colour colorless
_exptl_crystal_density_diffrn 1.554
_exptl_crystal_density_method 'not measured'
_exptl_crystal_description block
_exptl_crystal_F_000 426.0
_exptl_crystal_size_max 0.13
_exptl_crystal_size_mid 0.1
_exptl_crystal_size_min 0.06
_refine_diff_density_max 3.000
_refine_diff_density_min -0.765
_refine_diff_density_rms 0.161
_refine_ls_extinction_method none
_refine_ls_goodness_of_fit_ref 0.818
_refine_ls_hydrogen_treatment mixed
_refine_ls_matrix_type full
_refine_ls_number_parameters 244
_refine_ls_number_reflns 3510
_refine_ls_number_restraints 0
_refine_ls_restrained_S_all 0.818
_refine_ls_R_factor_all 0.0665
_refine_ls_R_factor_gt 0.0655
_refine_ls_shift/su_max 0.000
_refine_ls_shift/su_mean 0.000
_refine_ls_structure_factor_coef Fsqd
_refine_ls_weighting_details 'calc w=1/[\s^2^(Fo^2^)+(0.1178P)^2^+11.9183P] where P=(Fo^2^+2Fc^2^)/3'
_refine_ls_weighting_scheme calc
_refine_ls_wR_factor_gt 0.1802
_refine_ls_wR_factor_ref 0.1813
_reflns_number_gt 3466
_reflns_number_total 3510
_reflns_threshold_expression >2sigma(I)
_cod_data_source_file ic5b00826_si_002.cif
_cod_data_source_block BIF-39-Zn-b
_cod_depositor_comments 'Adding full bibliography for 4343344--4343348.cif.'
_cod_original_cell_volume 898.42(7)
_cod_original_sg_symbol_H-M P-1
_cod_database_code 4343345

loop_
_symmetry_equiv_pos_as_xyz
'x, y, z'
'-x, -y, -z'

loop_
_atom_site_label
_atom_site_type_symbol
_atom_site_fract_x
_atom_site_fract_y
_atom_site_fract_z
_atom_site_U_iso_or_equiv
_atom_site_adp_type
_atom_site_occupancy
_atom_site_symmetry_multiplicity
_atom_site_calc_flag
_atom_site_refinement_flags
Zn1 Zn 1.79770(6) 0.32194(5) 0.24878(5) 0.0086(2) Uani 1 1 d .
O1 O 1.8099(4) 0.3951(3) 0.4553(3) 0.0120(6) Uani 1 1 d .
O2 O 1.9471(4) 0.5644(3) 0.6378(3) 0.0124(6) Uani 1 1 d .
N3 N 1.1877(4) 0.2932(3) -0.1735(4) 0.0095(7) Uani 1 1 d .
N2 N 1.2863(4) 0.1898(3) 0.0268(4) 0.0092(7) Uani 1 1 d .
N1 N 1.5474(4) 0.2369(4) 0.1742(4) 0.0114(7) Uani 1 1 d .
N7 N 1.0933(4) 0.0501(3) -0.2024(4) 0.0109(7) Uani 1 1 d .
N5 N 0.9925(4) 0.2197(3) -0.0653(4) 0.0099(7) Uani 1 1 d .
C1 C 1.4373(5) 0.2678(4) 0.0703(4) 0.0103(8) Uani 1 1 d .
H1A H 1.4613 0.3363 0.0311 0.012 Uiso 1 1 calc R
C2 C 1.3017(6) 0.1023(4) 0.1119(5) 0.0150(9) Uani 1 1 d .
H2A H 1.2184 0.0363 0.1086 0.018 Uiso 1 1 calc R
C6 C 1.1749(5) 0.4203(4) -0.1490(4) 0.0113(8) Uani 1 1 d .
H6A H 1.1189 0.4539 -0.0957 0.014 Uiso 1 1 calc R
C13 C 1.9296(5) 0.4881(4) 0.5269(4) 0.0099(8) Uani 1 1 d .
C7 C 0.9876(5) 0.2463(4) 0.0630(5) 0.0129(8) Uani 1 1 d .
H7A H 1.0726 0.2418 0.1423 0.015 Uiso 1 1 calc R
C12 C 1.1917(5) -0.0374(4) -0.1940(5) 0.0152(9) Uani 1 1 d .
H12A H 1.2967 -0.0220 -0.1264 0.018 Uiso 1 1 calc R
C8 C 0.7584(6) 0.2749(5) -0.0720(5) 0.0163(9) Uani 1 1 d .
H8A H 0.6540 0.2933 -0.1042 0.020 Uiso 1 1 calc R
C3 C 1.4621(5) 0.1314(4) 0.2011(5) 0.0139(9) Uani 1 1 d .
H3A H 1.5071 0.0875 0.2692 0.017 Uiso 1 1 calc R
C9 C 0.8441(6) 0.2395(5) -0.1517(5) 0.0172(9) Uani 1 1 d .
H9A H 0.8096 0.2303 -0.2465 0.021 Uiso 1 1 calc R
C5 C 1.3185(5) 0.4057(4) -0.2756(5) 0.0136(9) Uani 1 1 d .
H5A H 1.3802 0.4277 -0.3267 0.016 Uiso 1 1 calc R
C4 C 1.2805(5) 0.2839(4) -0.2544(4) 0.0121(8) Uani 1 1 d .
H4A H 1.3113 0.2085 -0.2881 0.015 Uiso 1 1 calc R
C11 C 0.9724(7) -0.1295(5) -0.3694(5) 0.0235(11) Uani 1 1 d .
H11A H 0.8962 -0.1900 -0.4476 0.028 Uiso 1 1 calc R
C10 C 0.9508(7) -0.0107(5) -0.3151(5) 0.0247(11) Uani 1 1 d .
H10A H 0.8573 0.0237 -0.3477 0.030 Uiso 1 1 calc R
B1 B 1.1374(6) 0.1878(4) -0.1039(5) 0.0096(9) Uani 1 1 d .
N8 N 1.1241(5) -0.1467(4) -0.2912(4) 0.0133(7) Uani 1 1 d .
N6 N 0.8493(4) 0.2793(4) 0.0628(4) 0.0122(7) Uani 1 1 d .
N4 N 1.2503(4) 0.4919(4) -0.2086(4) 0.0119(7) Uani 1 1 d .
O5\ O 0.3386(8) 0.4252(10) 0.3183(9) 0.133(5) Uani 1 1 d .
O4 O 0.4511(9) 0.6965(12) 0.4749(8) 0.140(5) Uani 1 1 d .

loop_
_atom_site_aniso_label
_atom_site_aniso_U_11
_atom_site_aniso_U_22
_atom_site_aniso_U_33
_atom_site_aniso_U_23
_atom_site_aniso_U_13
_atom_site_aniso_U_12
Zn1 0.0081(3) 0.0064(3) 0.0106(3) -0.0007(2) 0.0041(2) 0.0015(2)
O1 0.0111(14) 0.0095(14) 0.0137(14) -0.0005(11) 0.0057(12) -0.0015(11)
O2 0.0109(14) 0.0131(15) 0.0112(14) -0.0026(11) 0.0051(12) 0.0009(11)
N3 0.0098(16) 0.0068(16) 0.0124(17) 0.0006(13) 0.0058(14) 0.0015(13)
N2 0.0087(16) 0.0065(16) 0.0140(17) 0.0014(13) 0.0068(14) 0.0010(13)
N1 0.0113(17) 0.0104(17) 0.0134(17) 0.0010(14) 0.0067(14) 0.0022(13)
N7 0.0108(17) 0.0081(17) 0.0136(17) 0.0006(13) 0.0054(14) 0.0020(13)
N5 0.0103(17) 0.0067(16) 0.0131(17) 0.0009(13) 0.0054(14) 0.0024(13)
C1 0.0105(19) 0.0075(18) 0.0127(19) -0.0003(15) 0.0059(16) 0.0008(15)
C2 0.014(2) 0.014(2) 0.020(2) 0.0069(17) 0.0085(18) 0.0012(16)
C6 0.0116(19) 0.0084(19) 0.015(2) 0.0011(16) 0.0065(16) 0.0031(15)
C13 0.0106(19) 0.0070(18) 0.0120(19) 0.0022(15) 0.0040(16) 0.0025(15)
C7 0.013(2) 0.014(2) 0.012(2) -0.0001(16) 0.0064(16) 0.0046(16)
C12 0.012(2) 0.011(2) 0.020(2) -0.0010(17) 0.0047(17) 0.0033(16)
C8 0.011(2) 0.021(2) 0.017(2) 0.0031(18) 0.0055(17) 0.0060(17)
C3 0.013(2) 0.012(2) 0.019(2) 0.0073(17) 0.0074(17) 0.0021(16)
C9 0.012(2) 0.026(2) 0.014(2) 0.0043(18) 0.0038(17) 0.0081(18)
C5 0.015(2) 0.012(2) 0.019(2) 0.0044(17) 0.0110(18) 0.0068(16)
C4 0.015(2) 0.011(2) 0.014(2) 0.0034(16) 0.0093(17) 0.0058(16)
C11 0.026(3) 0.016(2) 0.017(2) -0.0033(18) -0.0034(19) 0.0076(19)
C10 0.023(3) 0.019(2) 0.021(2) -0.0009(19) -0.005(2) 0.007(2)
B1 0.010(2) 0.006(2) 0.013(2) 0.0000(17) 0.0056(18) 0.0010(16)
N8 0.0148(18) 0.0085(17) 0.0153(18) 0.0004(14) 0.0055(15) 0.0016(14)
N6 0.0102(17) 0.0114(17) 0.0141(18) -0.0002(14) 0.0050(14) 0.0024(13)
N4 0.0112(17) 0.0113(17) 0.0153(18) 0.0023(14) 0.0079(14) 0.0027(14)
O5\ 0.037(3) 0.170(8) 0.136(7) -0.110(7) 0.053(4) -0.028(4)
O4 0.068(4) 0.231(11) 0.072(5) -0.072(6) 0.058(4) -0.075(6)

loop_
_atom_type_symbol
_atom_type_description
_atom_type_scat_dispersion_real
_atom_type_scat_dispersion_imag
_atom_type_scat_source
C C 0.0181 0.0091 'International Tables Vol C Tables 4.2.6.8 and 6.1.1.4'
H H 0.0000 0.0000 'International Tables Vol C Tables 4.2.6.8 and 6.1.1.4'
B B 0.0090 0.0039 'International Tables Vol C Tables 4.2.6.8 and 6.1.1.4'
N N 0.0311 0.0180 'International Tables Vol C Tables 4.2.6.8 and 6.1.1.4'
O O 0.0492 0.0322 'International Tables Vol C Tables 4.2.6.8 and 6.1.1.4'
Zn Zn -1.5491 0.6778 'International Tables Vol C Tables 4.2.6.8 and 6.1.1.4'

loop_
_geom_angle_atom_site_label_1
_geom_angle_atom_site_label_2
_geom_angle_atom_site_label_3
_geom_angle
_geom_angle_site_symmetry_1
_geom_angle_site_symmetry_3
N1 Zn1 N8 94.61(15) . 2_855
N1 Zn1 N4 92.31(14) . 2_865
N8 Zn1 N4 172.85(14) 2_855 2_865
N1 Zn1 O1 93.38(13) . .
N8 Zn1 O1 93.84(13) 2_855 .
N4 Zn1 O1 87.56(13) 2_865 .
N1 Zn1 N6 101.27(14) . 1_655
N8 Zn1 N6 87.28(14) 2_855 1_655
N4 Zn1 N6 89.58(14) 2_865 1_655
O1 Zn1 N6 165.17(13) . 1_655
N1 Zn1 O2 168.38(13) . 2_966
N8 Zn1 O2 90.02(13) 2_855 2_966
N4 Zn1 O2 83.52(13) 2_865 2_966
O1 Zn1 O2 75.65(11) . 2_966
N6 Zn1 O2 89.57(12) 1_655 2_966
C13 O1 Zn1 114.2(3) . .
C13 O2 Zn1 112.6(3) . 2_966
C6 N3 C4 105.7(3) . .
C6 N3 B1 126.6(3) . .
C4 N3 B1 126.8(4) . .
C1 N2 C2 105.6(4) . .
C1 N2 B1 125.8(4) . .
C2 N2 B1 128.1(3) . .
C1 N1 C3 105.1(4) . .
C1 N1 Zn1 122.6(3) . .
C3 N1 Zn1 131.7(3) . .
C12 N7 C10 105.0(4) . .
C12 N7 B1 125.6(4) . .
C10 N7 B1 129.4(4) . .
C7 N5 C9 104.8(4) . .
C7 N5 B1 127.5(4) . .
C9 N5 B1 127.4(4) . .
N1 C1 N2 113.1(4) . .
N1 C1 H1A 123.5 . .
N2 C1 H1A 123.5 . .
C3 C2 N2 107.0(4) . .
C3 C2 H2A 126.5 . .
N2 C2 H2A 126.5 . .
N4 C6 N3 112.8(4) . .
N4 C6 H6A 123.6 . .
N3 C6 H6A 123.6 . .
O1 C13 O2 126.6(4) . .
O1 C13 C13 116.9(4) . 2_966
O2 C13 C13 116.6(5) . 2_966
N6 C7 N5 112.7(4) . .
N6 C7 H7A 123.6 . .
N5 C7 H7A 123.6 . .
N8 C12 N7 113.1(4) . .
N8 C12 H12A 123.5 . .
N7 C12 H12A 123.5 . .
C9 C8 N6 109.6(4) . .
C9 C8 H8A 125.2 . .
N6 C8 H8A 125.2 . .
C2 C3 N1 109.2(4) . .
C2 C3 H3A 125.4 . .
N1 C3 H3A 125.4 . .
C8 C9 N5 107.3(4) . .
C8 C9 H9A 126.3 . .
N5 C9 H9A 126.3 . .
C4 C5 N4 109.1(4) . .
C4 C5 H5A 125.5 . .
N4 C5 H5A 125.5 . .
C5 C4 N3 107.2(4) . .
C5 C4 H4A 126.4 . .
N3 C4 H4A 126.4 . .
C10 C11 N8 109.4(4) . .
C10 C11 H11A 125.3 . .
N8 C11 H11A 125.3 . .
C11 C10 N7 107.3(4) . .
C11 C10 H10A 126.3 . .
N7 C10 H10A 126.3 . .
N3 B1 N5 108.7(3) . .
N3 B1 N7 109.5(3) . .
N5 B1 N7 112.2(3) . .
N3 B1 N2 108.6(3) . .
N5 B1 N2 110.4(3) . .
N7 B1 N2 107.5(3) . .
C12 N8 C11 105.2(4) . .
C12 N8 Zn1 118.0(3) . 2_855
C11 N8 Zn1 129.9(3) . 2_855
C7 N6 C8 105.5(4) . .
C7 N6 Zn1 122.3(3) . 1_455
C8 N6 Zn1 132.1(3) . 1_455
C6 N4 C5 105.2(4) . .
C6 N4 Zn1 124.7(3) . 2_865
C5 N4 Zn1 127.0(3) . 2_865

loop_
_geom_bond_atom_site_label_1
_geom_bond_atom_site_label_2
_geom_bond_distance
_geom_bond_site_symmetry_2
Zn1 N1 2.086(4) .
Zn1 N8 2.128(4) 2_855
Zn1 N4 2.149(4) 2_865
Zn1 O1 2.157(3) .
Zn1 N6 2.166(4) 1_655
Zn1 O2 2.210(3) 2_966
O1 C13 1.252(5) .
O2 C13 1.254(5) .
O2 Zn1 2.210(3) 2_966
N3 C6 1.350(5) .
N3 C4 1.382(5) .
N3 B1 1.537(6) .
N2 C1 1.350(5) .
N2 C2 1.389(6) .
N2 B1 1.546(6) .
N1 C1 1.321(6) .
N1 C3 1.387(5) .
N7 C12 1.347(6) .
N7 C10 1.382(6) .
N7 B1 1.549(6) .
N5 C7 1.361(6) .
N5 C9 1.387(6) .
N5 B1 1.538(6) .
C1 H1A 0.9300 .
C2 C3 1.365(6) .
C2 H2A 0.9300 .
C6 N4 1.319(6) .
C6 H6A 0.9300 .
C13 C13 1.552(8) 2_966
C7 N6 1.319(6) .
C7 H7A 0.9300 .
C12 N8 1.315(6) .
C12 H12A 0.9300 .
C8 C9 1.358(6) .
C8 N6 1.369(6) .
C8 H8A 0.9300 .
C3 H3A 0.9300 .
C9 H9A 0.9300 .
C5 C4 1.361(6) .
C5 N4 1.386(5) .
C5 H5A 0.9300 .
C4 H4A 0.9300 .
C11 C10 1.354(7) .
C11 N8 1.370(6) .
C11 H11A 0.9300 .
C10 H10A 0.9300 .
N8 Zn1 2.128(4) 2_855
N6 Zn1 2.166(4) 1_455
N4 Zn1 2.149(4) 2_865

loop_
_geom_torsion_atom_site_label_1
_geom_torsion_atom_site_label_2
_geom_torsion_atom_site_label_3
_geom_torsion_atom_site_label_4
_geom_torsion
_geom_torsion_site_symmetry_1
_geom_torsion_site_symmetry_4
N1 Zn1 O1 C13 -159.1(3) . .
N8 Zn1 O1 C13 106.0(3) 2_855 .
N4 Zn1 O1 C13 -67.0(3) 2_865 .
N6 Zn1 O1 C13 12.1(7) 1_655 .
O2 Zn1 O1 C13 17.0(3) 2_966 .
N8 Zn1 N1 C1 -143.5(3) 2_855 .
N4 Zn1 N1 C1 34.7(3) 2_865 .
O1 Zn1 N1 C1 122.4(3) . .
N6 Zn1 N1 C1 -55.3(3) 1_655 .
O2 Zn1 N1 C1 103.3(7) 2_966 .
N8 Zn1 N1 C3 26.5(4) 2_855 .
N4 Zn1 N1 C3 -155.3(4) 2_865 .
O1 Zn1 N1 C3 -67.6(4) . .
N6 Zn1 N1 C3 114.7(4) 1_655 .
O2 Zn1 N1 C3 -86.7(8) 2_966 .
C3 N1 C1 N2 -0.3(5) . .
Zn1 N1 C1 N2 171.9(3) . .
C2 N2 C1 N1 0.7(5) . .
B1 N2 C1 N1 -171.3(4) . .
C1 N2 C2 C3 -0.8(5) . .
B1 N2 C2 C3 171.0(4) . .
C4 N3 C6 N4 0.6(5) . .
B1 N3 C6 N4 170.4(4) . .
Zn1 O1 C13 O2 164.7(3) . .
Zn1 O1 C13 C13 -15.0(6) . 2_966
Zn1 O2 C13 O1 165.4(3) 2_966 .
Zn1 O2 C13 C13 -14.8(6) 2_966 2_966
C9 N5 C7 N6 0.6(5) . .
B1 N5 C7 N6 175.3(4) . .
C10 N7 C12 N8 0.2(5) . .
B1 N7 C12 N8 -179.7(4) . .
N2 C2 C3 N1 0.6(5) . .
C1 N1 C3 C2 -0.2(5) . .
Zn1 N1 C3 C2 -171.5(3) . .
N6 C8 C9 N5 0.6(5) . .
C7 N5 C9 C8 -0.7(5) . .
B1 N5 C9 C8 -175.4(4) . .
N4 C5 C4 N3 0.0(5) . .
C6 N3 C4 C5 -0.4(5) . .
B1 N3 C4 C5 -170.1(4) . .
N8 C11 C10 N7 1.6(6) . .
C12 N7 C10 C11 -1.1(6) . .
B1 N7 C10 C11 178.8(4) . .
C6 N3 B1 N5 30.4(5) . .
C4 N3 B1 N5 -161.9(4) . .
C6 N3 B1 N7 153.2(4) . .
C4 N3 B1 N7 -39.1(5) . .
C6 N3 B1 N2 -89.7(5) . .
C4 N3 B1 N2 78.0(5) . .
C7 N5 B1 N3 -119.2(4) . .
C9 N5 B1 N3 54.3(5) . .
C7 N5 B1 N7 119.6(4) . .
C9 N5 B1 N7 -66.8(5) . .
C7 N5 B1 N2 -0.2(6) . .
C9 N5 B1 N2 173.3(4) . .
C12 N7 B1 N3 101.0(5) . .
C10 N7 B1 N3 -78.8(6) . .
C12 N7 B1 N5 -138.2(4) . .
C10 N7 B1 N5 41.9(6) . .
C12 N7 B1 N2 -16.8(6) . .
C10 N7 B1 N2 163.4(4) . .
C1 N2 B1 N3 -2.1(5) . .
C2 N2 B1 N3 -172.2(4) . .
C1 N2 B1 N5 -121.1(4) . .
C2 N2 B1 N5 68.7(5) . .
C1 N2 B1 N7 116.3(4) . .
C2 N2 B1 N7 -53.9(5) . .
N7 C12 N8 C11 0.7(5) . .
N7 C12 N8 Zn1 -153.0(3) . 2_855
C10 C11 N8 C12 -1.4(6) . .
C10 C11 N8 Zn1 147.9(4) . 2_855
N5 C7 N6 C8 -0.3(5) . .
N5 C7 N6 Zn1 178.0(3) . 1_455
C9 C8 N6 C7 -0.2(5) . .
C9 C8 N6 Zn1 -178.3(3) . 1_455
N3 C6 N4 C5 -0.6(5) . .
N3 C6 N4 Zn1 160.6(3) . 2_865
C4 C5 N4 C6 0.4(5) . .
C4 C5 N4 Zn1 -160.3(3) . 2_865
